data_4329205
loop_
_publ_author_name
'Andreas Sauer'
'Jean-Charles Buffet'
'Thomas P. Spaniol'
'Haruki Nagae'
'Kazushi Mashima'
'Jun Okuda'

_publ_contact_author_address
;
        Institute of Inorganic Chemistry
        RWTH Aachen University
        Landoltweg 1
        D-52056 Aachen
        Germany
;
_publ_contact_author_email jun.okuda@ac.rwth-aachen.de
_publ_contact_author_fax 0049-241-8092644
_publ_contact_author_name 'Jun Okuda'
_publ_contact_author_phone 0049-241-8094645
_publ_section_title
;
 Synthesis, Characterization, and Lactide Polymerization Activity of Group
 4 Metal Complexes Containing Two Bis(phenolate) Ligands
;
_journal_name_full 'Inorganic Chemistry'
_journal_page_first 5764
_journal_page_last 5770
_journal_paper_doi 10.1021/ic300271h
_journal_volume 51
_journal_year 2012
_chemical_formula_moiety 'C68 H100 O4 S4 Zr, 3(C6 H6)'
_chemical_formula_sum 'C86 H118 O4 S4 Zr'
_chemical_formula_weight 1435.26
_chemical_name_systematic
;
 ?
;
_space_group_IT_number 14
_space_group_name_Hall '-P 2yn'
_symmetry_cell_setting monoclinic
_symmetry_space_group_name_Hall '-P 2yn'
_symmetry_space_group_name_H-M 'P 1 21/n 1'
_atom_sites_solution_hydrogens geom
_atom_sites_solution_primary direct
_atom_sites_solution_secondary difmap
_audit_creation_method SHELXL-97
_cell_angle_alpha 90.00
_cell_angle_beta 106.4630(10)
_cell_angle_gamma 90.00
_cell_formula_units_Z 4
_cell_length_a 20.7803(10)
_cell_length_b 14.9322(7)
_cell_length_c 27.1671(13)
_cell_measurement_reflns_used 7949
_cell_measurement_temperature 130(2)
_cell_measurement_theta_max 24.37
_cell_measurement_theta_min 2.28
_cell_volume 8084.2(7)
_computing_cell_refinement 'Bruker SMART (2001)'
_computing_data_collection 'Bruker SMART (2001)'
_computing_data_reduction 'Bruker SAINT+ (1999)'
_computing_molecular_graphics 'ORTEP-III (Farrugia, 1999)'
_computing_structure_refinement 'SHELXL-97 (Sheldrick, 1997)'
_computing_structure_solution 'SIR-92 (Altomare 1992)'
_diffrn_ambient_temperature 130(2)
_diffrn_measured_fraction_theta_full 0.996
_diffrn_measured_fraction_theta_max 0.996
_diffrn_measurement_device_type 'APEX Area Detector'
_diffrn_measurement_method 'omega scans'
_diffrn_radiation_monochromator 'multilayer optics'
_diffrn_radiation_source 'INCOATEC microsource'
_diffrn_radiation_type MoK\a
_diffrn_radiation_wavelength 0.71073
_diffrn_reflns_av_R_equivalents 0.0733
_diffrn_reflns_av_sigmaI/netI 0.0513
_diffrn_reflns_limit_h_max 26
_diffrn_reflns_limit_h_min -25
_diffrn_reflns_limit_k_max 18
_diffrn_reflns_limit_k_min -18
_diffrn_reflns_limit_l_max 33
_diffrn_reflns_limit_l_min -33
_diffrn_reflns_number 95397
_diffrn_reflns_theta_full 26.43
_diffrn_reflns_theta_max 26.43
_diffrn_reflns_theta_min 1.70
_exptl_absorpt_coefficient_mu 0.287
_exptl_absorpt_correction_T_max 0.9774
_exptl_absorpt_correction_T_min 0.9190
_exptl_absorpt_correction_type multi-scan
_exptl_absorpt_process_details 'Bruker SADABS'
_exptl_crystal_colour colourless
_exptl_crystal_density_diffrn 1.179
_exptl_crystal_description plate
_exptl_crystal_F_000 3080
_exptl_crystal_size_max 0.30
_exptl_crystal_size_mid 0.17
_exptl_crystal_size_min 0.08
_refine_diff_density_max 0.740
_refine_diff_density_min -0.406
_refine_diff_density_rms 0.065
_refine_ls_extinction_method none
_refine_ls_goodness_of_fit_ref 1.062
_refine_ls_hydrogen_treatment constr
_refine_ls_matrix_type full
_refine_ls_number_parameters 937
_refine_ls_number_reflns 16573
_refine_ls_number_restraints 1
_refine_ls_restrained_S_all 1.063
_refine_ls_R_factor_all 0.0618
_refine_ls_R_factor_gt 0.0431
_refine_ls_shift/su_max 0.001
_refine_ls_shift/su_mean 0.000
_refine_ls_structure_factor_coef Fsqd
_refine_ls_weighting_details 'calc w=1/[\s^2^(Fo^2^)+(0.0365P)^2^+4.4843P] where P=(Fo^2^+2Fc^2^)/3'
_refine_ls_weighting_scheme calc
_refine_ls_wR_factor_gt 0.0942
_refine_ls_wR_factor_ref 0.1048
_reflns_number_gt 13025
_reflns_number_total 16573
_reflns_threshold_expression >2sigma(I)
_cod_data_source_file ic300271h_si_002_4.cif
_cod_data_source_block Zr-(4)2
_cod_original_sg_symbol_H-M 'P 21/n'
_cod_database_code 4329205

loop_
_symmetry_equiv_pos_as_xyz
'x, y, z'
'-x+1/2, y+1/2, -z+1/2'
'-x, -y, -z'
'x-1/2, -y-1/2, z-1/2'

loop_
_atom_site_label
_atom_site_type_symbol
_atom_site_fract_x
_atom_site_fract_y
_atom_site_fract_z
_atom_site_U_iso_or_equiv
_atom_site_adp_type
_atom_site_occupancy
_atom_site_symmetry_multiplicity
_atom_site_calc_flag
_atom_site_refinement_flags
_atom_site_disorder_assembly
_atom_site_disorder_group
Zr1 Zr 0.312670(10) 0.265820(14) 0.553614(8) 0.01524(6) Uani 1 1 d . . .
S1 S 0.25998(3) 0.23906(4) 0.64219(2) 0.01830(12) Uani 1 1 d . . .
S2 S 0.17292(3) 0.31283(4) 0.52740(2) 0.02186(13) Uani 1 1 d . . .
S3 S 0.41223(3) 0.15567(4) 0.52240(2) 0.01820(12) Uani 1 1 d . . .
S4 S 0.39920(3) 0.37767(4) 0.51590(2) 0.01786(12) Uani 1 1 d . . .
O1 O 0.27651(8) 0.13772(10) 0.55438(6) 0.0184(3) Uani 1 1 d . . .
O2 O 0.30085(8) 0.39339(10) 0.57509(6) 0.0196(3) Uani 1 1 d . . .
O3 O 0.39702(7) 0.24653(10) 0.61396(6) 0.0180(3) Uani 1 1 d . . .
O4 O 0.28229(7) 0.26800(10) 0.47596(6) 0.0183(3) Uani 1 1 d . . .
C1 C 0.27287(11) 0.08360(15) 0.59320(8) 0.0173(5) Uani 1 1 d . . .
C2 C 0.26977(11) 0.12108(15) 0.63956(9) 0.0185(5) Uani 1 1 d . . .
C3 C 0.27355(11) 0.06931(15) 0.68299(9) 0.0202(5) Uani 1 1 d . . .
H3 H 0.2727 0.0975 0.7141 0.024 Uiso 1 1 calc R . .
C4 C 0.27856(11) -0.02302(16) 0.68095(9) 0.0212(5) Uani 1 1 d . . .
C5 C 0.27599(11) -0.06019(16) 0.63315(9) 0.0224(5) Uani 1 1 d . . .
H5 H 0.2777 -0.1236 0.6309 0.027 Uiso 1 1 calc R . .
C6 C 0.27116(11) -0.01140(15) 0.58874(9) 0.0184(5) Uani 1 1 d . . .
C7 C 0.28844(12) -0.08287(17) 0.72830(9) 0.0262(5) Uani 1 1 d . . .
C8 C 0.27368(16) -0.03230(19) 0.77282(10) 0.0400(7) Uani 1 1 d . . .
H8A H 0.2282 -0.0075 0.7616 0.060 Uiso 1 1 calc R . .
H8B H 0.3061 0.0165 0.7838 0.060 Uiso 1 1 calc R . .
H8C H 0.2773 -0.0735 0.8016 0.060 Uiso 1 1 calc R . .
C9 C 0.36137(14) -0.1150(2) 0.74447(11) 0.0433(8) Uani 1 1 d . . .
H9A H 0.3915 -0.0631 0.7513 0.065 Uiso 1 1 calc R . .
H9B H 0.3700 -0.1510 0.7169 0.065 Uiso 1 1 calc R . .
H9C H 0.3694 -0.1514 0.7756 0.065 Uiso 1 1 calc R . .
C10 C 0.24202(14) -0.16457(17) 0.71665(10) 0.0334(6) Uani 1 1 d . . .
H10A H 0.2494 -0.2014 0.7476 0.050 Uiso 1 1 calc R . .
H10B H 0.2518 -0.2000 0.6893 0.050 Uiso 1 1 calc R . .
H10C H 0.1952 -0.1446 0.7056 0.050 Uiso 1 1 calc R . .
C11 C 0.25988(12) -0.05814(15) 0.53663(9) 0.0209(5) Uani 1 1 d . . .
C12 C 0.25497(14) -0.16040(16) 0.54068(10) 0.0321(6) Uani 1 1 d . . .
H12A H 0.2458 -0.1870 0.5064 0.048 Uiso 1 1 calc R . .
H12B H 0.2186 -0.1755 0.5556 0.048 Uiso 1 1 calc R . .
H12C H 0.2974 -0.1839 0.5627 0.048 Uiso 1 1 calc R . .
C13 C 0.19303(12) -0.02443(18) 0.50079(9) 0.0291(6) Uani 1 1 d . . .
H13A H 0.1954 0.0405 0.4964 0.044 Uiso 1 1 calc R . .
H13B H 0.1565 -0.0385 0.5158 0.044 Uiso 1 1 calc R . .
H13C H 0.1846 -0.0538 0.4673 0.044 Uiso 1 1 calc R . .
C14 C 0.31692(12) -0.03784(16) 0.51299(9) 0.0259(5) Uani 1 1 d . . .
H14A H 0.3199 0.0270 0.5084 0.039 Uiso 1 1 calc R . .
H14B H 0.3080 -0.0677 0.4796 0.039 Uiso 1 1 calc R . .
H14C H 0.3594 -0.0598 0.5358 0.039 Uiso 1 1 calc R . .
C15 C 0.16831(11) 0.25135(15) 0.62368(9) 0.0212(5) Uani 1 1 d . . .
H15 H 0.1590 0.3144 0.6319 0.025 Uiso 1 1 calc R . .
C16 C 0.13628(11) 0.23934(16) 0.56644(9) 0.0237(5) Uani 1 1 d . . .
H16 H 0.1457 0.1764 0.5580 0.028 Uiso 1 1 calc R . .
C17 C 0.05977(12) 0.24932(18) 0.55194(11) 0.0326(6) Uani 1 1 d . . .
H17A H 0.0483 0.3123 0.5572 0.039 Uiso 1 1 calc R . .
H17B H 0.0405 0.2348 0.5151 0.039 Uiso 1 1 calc R . .
C18 C 0.02891(13) 0.18810(19) 0.58389(12) 0.0385(7) Uani 1 1 d . . .
H18A H -0.0201 0.1985 0.5748 0.046 Uiso 1 1 calc R . .
H18B H 0.0365 0.1248 0.5761 0.046 Uiso 1 1 calc R . .
C19 C 0.05981(13) 0.20569(19) 0.64068(12) 0.0377(7) Uani 1 1 d . . .
H19A H 0.0397 0.1649 0.6610 0.045 Uiso 1 1 calc R . .
H19B H 0.0502 0.2680 0.6488 0.045 Uiso 1 1 calc R . .
C20 C 0.13561(12) 0.19110(17) 0.65519(10) 0.0286(6) Uani 1 1 d . . .
H20A H 0.1451 0.1276 0.6492 0.034 Uiso 1 1 calc R . .
H20B H 0.1552 0.2041 0.6921 0.034 Uiso 1 1 calc R . .
C21 C 0.18453(12) 0.41687(15) 0.56071(9) 0.0213(5) Uani 1 1 d . . .
C22 C 0.25099(11) 0.44443(15) 0.58207(8) 0.0189(5) Uani 1 1 d . . .
C23 C 0.26417(12) 0.52705(15) 0.60903(9) 0.0209(5) Uani 1 1 d . . .
C24 C 0.20867(12) 0.57675(16) 0.61174(9) 0.0251(5) Uani 1 1 d . . .
H24 H 0.2166 0.6319 0.6299 0.030 Uiso 1 1 calc R . .
C25 C 0.14214(12) 0.55126(16) 0.58959(9) 0.0251(5) Uani 1 1 d . A .
C26 C 0.13094(12) 0.47046(16) 0.56344(9) 0.0246(5) Uani 1 1 d . . .
H26 H 0.0863 0.4515 0.5473 0.029 Uiso 1 1 calc R . .
C27 C 0.08401(14) 0.61141(19) 0.59343(11) 0.0364(7) Uani 1 1 d . . .
C28A C 0.0843(3) 0.6278(5) 0.6460(2) 0.060(2) Uani 0.622(5) 1 d P A -1
H28A H 0.0764 0.5715 0.6618 0.090 Uiso 0.622(5) 1 calc PR A -1
H28B H 0.0489 0.6707 0.6465 0.090 Uiso 0.622(5) 1 calc PR A -1
H28C H 0.1280 0.6524 0.6651 0.090 Uiso 0.622(5) 1 calc PR A -1
C29A C 0.0937(2) 0.7068(3) 0.5681(2) 0.0405(14) Uani 0.622(5) 1 d P A -1
H29A H 0.0579 0.7478 0.5705 0.061 Uiso 0.622(5) 1 calc PR A -1
H29B H 0.0918 0.6980 0.5320 0.061 Uiso 0.622(5) 1 calc PR A -1
H29C H 0.1373 0.7323 0.5866 0.061 Uiso 0.622(5) 1 calc PR A -1
C30A C 0.0150(2) 0.5792(3) 0.5594(2) 0.0452(15) Uani 0.622(5) 1 d P A -1
H30A H 0.0053 0.5197 0.5708 0.068 Uiso 0.622(5) 1 calc PR A -1
H30B H 0.0159 0.5761 0.5236 0.068 Uiso 0.622(5) 1 calc PR A -1
H30C H -0.0199 0.6213 0.5623 0.068 Uiso 0.622(5) 1 calc PR A -1
C28B C 0.0382(4) 0.5455(5) 0.6207(4) 0.050(3) Uani 0.378(5) 1 d P A -2
H28D H 0.0015 0.5805 0.6272 0.074 Uiso 0.378(5) 1 calc PR A -2
H28E H 0.0668 0.5221 0.6533 0.074 Uiso 0.378(5) 1 calc PR A -2
H28F H 0.0196 0.4956 0.5977 0.074 Uiso 0.378(5) 1 calc PR A -2
C29B C 0.1052(4) 0.6852(6) 0.6351(3) 0.040(2) Uani 0.378(5) 1 d P A -2
H29D H 0.1338 0.7292 0.6246 0.060 Uiso 0.378(5) 1 calc PR A -2
H29E H 0.1302 0.6580 0.6677 0.060 Uiso 0.378(5) 1 calc PR A -2
H29F H 0.0651 0.7151 0.6393 0.060 Uiso 0.378(5) 1 calc PR A -2
C30B C 0.0450(5) 0.6403(7) 0.5473(3) 0.058(3) Uani 0.378(5) 1 d P A -2
H30D H 0.0062 0.6728 0.5521 0.087 Uiso 0.378(5) 1 calc PR A -2
H30E H 0.0294 0.5887 0.5247 0.087 Uiso 0.378(5) 1 calc PR A -2
H30F H 0.0711 0.6802 0.5317 0.087 Uiso 0.378(5) 1 calc PR A -2
C31 C 0.33596(12) 0.56093(16) 0.63203(9) 0.0247(5) Uani 1 1 d . . .
C32 C 0.33819(13) 0.64610(17) 0.66423(10) 0.0319(6) Uani 1 1 d . . .
H32A H 0.3188 0.6335 0.6924 0.048 Uiso 1 1 calc R . .
H32B H 0.3124 0.6936 0.6425 0.048 Uiso 1 1 calc R . .
H32C H 0.3849 0.6655 0.6783 0.048 Uiso 1 1 calc R . .
C33 C 0.36651(13) 0.58506(17) 0.58817(10) 0.0316(6) Uani 1 1 d . . .
H33A H 0.4120 0.6085 0.6027 0.047 Uiso 1 1 calc R . .
H33B H 0.3387 0.6306 0.5661 0.047 Uiso 1 1 calc R . .
H33C H 0.3683 0.5314 0.5678 0.047 Uiso 1 1 calc R . .
C34 C 0.37969(13) 0.49033(17) 0.66697(10) 0.0301(6) Uani 1 1 d . . .
H34A H 0.3594 0.4738 0.6941 0.045 Uiso 1 1 calc R . .
H34B H 0.4246 0.5149 0.6824 0.045 Uiso 1 1 calc R . .
H34C H 0.3830 0.4371 0.6467 0.045 Uiso 1 1 calc R . .
C35 C 0.43859(11) 0.17543(15) 0.62605(9) 0.0183(5) Uani 1 1 d . . .
C36 C 0.44793(11) 0.12096(15) 0.58671(8) 0.0193(5) Uani 1 1 d . . .
C37 C 0.48277(12) 0.04019(16) 0.59695(9) 0.0226(5) Uani 1 1 d . . .
H37 H 0.4873 0.0041 0.5693 0.027 Uiso 1 1 calc R . .
C38 C 0.51074(12) 0.01213(16) 0.64688(9) 0.0246(5) Uani 1 1 d . B .
C39 C 0.50714(12) 0.07174(16) 0.68544(9) 0.0230(5) Uani 1 1 d . . .
H39 H 0.5288 0.0551 0.7199 0.028 Uiso 1 1 calc R . .
C40 C 0.47416(11) 0.15394(15) 0.67735(9) 0.0195(5) Uani 1 1 d . . .
C41 C 0.54279(14) -0.08068(18) 0.65985(11) 0.0351(7) Uani 1 1 d D . .
C42A C 0.5523(3) -0.1300(4) 0.6162(2) 0.0376(14) Uani 0.594(5) 1 d P B -1
H42A H 0.5759 -0.1862 0.6282 0.056 Uiso 0.594(5) 1 calc PR B -1
H42B H 0.5788 -0.0939 0.5991 0.056 Uiso 0.594(5) 1 calc PR B -1
H42C H 0.5084 -0.1432 0.5920 0.056 Uiso 0.594(5) 1 calc PR B -1
C43A C 0.6186(2) -0.0678(3) 0.69857(19) 0.0416(15) Uani 0.594(5) 1 d P B -1
H43A H 0.6387 -0.1267 0.7089 0.062 Uiso 0.594(5) 1 calc PR B -1
H43B H 0.6163 -0.0345 0.7291 0.062 Uiso 0.594(5) 1 calc PR B -1
H43C H 0.6462 -0.0346 0.6809 0.062 Uiso 0.594(5) 1 calc PR B -1
C44A C 0.5045(3) -0.1304(3) 0.6899(2) 0.0495(18) Uani 0.594(5) 1 d P B -1
H44A H 0.5009 -0.0934 0.7189 0.074 Uiso 0.594(5) 1 calc PR B -1
H44B H 0.5279 -0.1863 0.7029 0.074 Uiso 0.594(5) 1 calc PR B -1
H44C H 0.4594 -0.1441 0.6678 0.074 Uiso 0.594(5) 1 calc PR B -1
C42B C 0.5905(4) -0.0981(6) 0.6291(4) 0.055(3) Uani 0.406(5) 1 d P B -2
H42D H 0.6286 -0.0569 0.6399 0.082 Uiso 0.406(5) 1 calc PR B -2
H42E H 0.5677 -0.0890 0.5926 0.082 Uiso 0.406(5) 1 calc PR B -2
H42F H 0.6068 -0.1600 0.6347 0.082 Uiso 0.406(5) 1 calc PR B -2
C43B C 0.5645(5) -0.1034(5) 0.7130(3) 0.059(3) Uani 0.406(5) 1 d P B -2
H43D H 0.5776 -0.1667 0.7167 0.088 Uiso 0.406(5) 1 calc PR B -2
H43E H 0.5278 -0.0932 0.7283 0.088 Uiso 0.406(5) 1 calc PR B -2
H43F H 0.6030 -0.0661 0.7304 0.088 Uiso 0.406(5) 1 calc PR B -2
C44B C 0.4805(4) -0.1536(4) 0.6335(3) 0.045(2) Uani 0.406(5) 1 d PD B -2
H44D H 0.4978 -0.2149 0.6391 0.067 Uiso 0.406(5) 1 calc PR B -2
H44E H 0.4633 -0.1421 0.5966 0.067 Uiso 0.406(5) 1 calc PR B -2
H44F H 0.4441 -0.1460 0.6496 0.067 Uiso 0.406(5) 1 calc PR B -2
C45 C 0.48052(11) 0.22012(16) 0.72175(8) 0.0205(5) Uani 1 1 d . . .
C46 C 0.52547(13) 0.18326(18) 0.77263(9) 0.0309(6) Uani 1 1 d . . .
H46A H 0.5298 0.2282 0.7997 0.046 Uiso 1 1 calc R . .
H46B H 0.5699 0.1694 0.7689 0.046 Uiso 1 1 calc R . .
H46C H 0.5054 0.1287 0.7818 0.046 Uiso 1 1 calc R . .
C47 C 0.41259(12) 0.24282(17) 0.72988(9) 0.0274(6) Uani 1 1 d . . .
H47A H 0.3848 0.2742 0.6996 0.041 Uiso 1 1 calc R . .
H47B H 0.4193 0.2813 0.7601 0.041 Uiso 1 1 calc R . .
H47C H 0.3901 0.1875 0.7351 0.041 Uiso 1 1 calc R . .
C48 C 0.51288(12) 0.30604(16) 0.70936(10) 0.0272(6) Uani 1 1 d . . .
H48A H 0.4844 0.3319 0.6774 0.041 Uiso 1 1 calc R . .
H48B H 0.5572 0.2922 0.7053 0.041 Uiso 1 1 calc R . .
H48C H 0.5177 0.3491 0.7374 0.041 Uiso 1 1 calc R . .
C49 C 0.47789(11) 0.22745(15) 0.51007(8) 0.0183(5) Uani 1 1 d . . .
H49 H 0.4665 0.2352 0.4720 0.022 Uiso 1 1 calc R . .
C50 C 0.48060(11) 0.32106(15) 0.53291(9) 0.0184(5) Uani 1 1 d . . .
H50 H 0.4948 0.3140 0.5711 0.022 Uiso 1 1 calc R . .
C51 C 0.53407(11) 0.37828(16) 0.51914(9) 0.0234(5) Uani 1 1 d . . .
H51A H 0.5220 0.3864 0.4815 0.028 Uiso 1 1 calc R . .
H51B H 0.5356 0.4381 0.5351 0.028 Uiso 1 1 calc R . .
C52 C 0.60257(12) 0.33451(17) 0.53762(10) 0.0275(6) Uani 1 1 d . . .
H52A H 0.6160 0.3299 0.5755 0.033 Uiso 1 1 calc R . .
H52B H 0.6362 0.3718 0.5276 0.033 Uiso 1 1 calc R . .
C53 C 0.60064(12) 0.24157(17) 0.51430(10) 0.0296(6) Uani 1 1 d . . .
H53A H 0.6450 0.2127 0.5277 0.036 Uiso 1 1 calc R . .
H53B H 0.5911 0.2469 0.4766 0.036 Uiso 1 1 calc R . .
C54 C 0.54709(12) 0.18334(16) 0.52685(10) 0.0247(5) Uani 1 1 d . . .
H54A H 0.5596 0.1722 0.5643 0.030 Uiso 1 1 calc R . .
H54B H 0.5451 0.1248 0.5094 0.030 Uiso 1 1 calc R . .
C55 C 0.36210(11) 0.35420(15) 0.44978(8) 0.0178(5) Uani 1 1 d . . .
C56 C 0.30642(11) 0.29720(15) 0.43813(8) 0.0174(5) Uani 1 1 d . . .
C57 C 0.27595(11) 0.27367(15) 0.38621(8) 0.0186(5) Uani 1 1 d . . .
C58 C 0.29999(12) 0.31551(15) 0.34930(9) 0.0216(5) Uani 1 1 d . . .
H58 H 0.2799 0.3001 0.3144 0.026 Uiso 1 1 calc R . .
C59 C 0.35164(12) 0.37873(15) 0.36002(9) 0.0214(5) Uani 1 1 d . . .
C60 C 0.38336(11) 0.39620(15) 0.41126(9) 0.0207(5) Uani 1 1 d . . .
H60 H 0.4199 0.4371 0.4202 0.025 Uiso 1 1 calc R . .
C61 C 0.36960(13) 0.42796(16) 0.31622(9) 0.0266(6) Uani 1 1 d . . .
C62 C 0.42102(17) 0.5017(2) 0.33590(11) 0.0486(8) Uani 1 1 d . . .
H62A H 0.4625 0.4754 0.3578 0.073 Uiso 1 1 calc R . .
H62B H 0.4032 0.5449 0.3558 0.073 Uiso 1 1 calc R . .
H62C H 0.4305 0.5321 0.3068 0.073 Uiso 1 1 calc R . .
C63 C 0.3971(2) 0.3628(2) 0.28466(13) 0.0619(11) Uani 1 1 d . . .
H63A H 0.3636 0.3162 0.2708 0.093 Uiso 1 1 calc R . .
H63B H 0.4381 0.3351 0.3064 0.093 Uiso 1 1 calc R . .
H63C H 0.4074 0.3948 0.2563 0.093 Uiso 1 1 calc R . .
C64 C 0.30620(17) 0.4725(2) 0.28171(12) 0.0559(9) Uani 1 1 d . . .
H64A H 0.3176 0.5058 0.2543 0.084 Uiso 1 1 calc R . .
H64B H 0.2876 0.5137 0.3022 0.084 Uiso 1 1 calc R . .
H64C H 0.2729 0.4264 0.2666 0.084 Uiso 1 1 calc R . .
C65 C 0.21801(12) 0.20617(16) 0.37223(9) 0.0224(5) Uani 1 1 d . . .
C66 C 0.19579(13) 0.18578(18) 0.31477(9) 0.0298(6) Uani 1 1 d . . .
H66A H 0.1797 0.2409 0.2956 0.045 Uiso 1 1 calc R . .
H66B H 0.1596 0.1414 0.3075 0.045 Uiso 1 1 calc R . .
H66C H 0.2339 0.1620 0.3043 0.045 Uiso 1 1 calc R . .
C67 C 0.15767(12) 0.24370(18) 0.38748(10) 0.0298(6) Uani 1 1 d . . .
H67A H 0.1701 0.2528 0.4247 0.045 Uiso 1 1 calc R . .
H67B H 0.1202 0.2013 0.3774 0.045 Uiso 1 1 calc R . .
H67C H 0.1441 0.3010 0.3701 0.045 Uiso 1 1 calc R . .
C68 C 0.24116(13) 0.11766(17) 0.40054(10) 0.0311(6) Uani 1 1 d . . .
H68A H 0.2808 0.0954 0.3916 0.047 Uiso 1 1 calc R . .
H68B H 0.2050 0.0734 0.3904 0.047 Uiso 1 1 calc R . .
H68C H 0.2525 0.1277 0.4377 0.047 Uiso 1 1 calc R . .
C69 C 0.8263(2) 0.4125(3) 0.53976(15) 0.0631(10) Uani 1 1 d . . .
H69 H 0.8158 0.3897 0.5058 0.076 Uiso 1 1 calc R . .
C70 C 0.8843(2) 0.3883(3) 0.5746(2) 0.0771(13) Uani 1 1 d . . .
H70 H 0.9143 0.3486 0.5650 0.093 Uiso 1 1 calc R . .
C71 C 0.9001(2) 0.4208(3) 0.62393(19) 0.0819(14) Uani 1 1 d . . .
H71 H 0.9407 0.4038 0.6485 0.098 Uiso 1 1 calc R . .
C72 C 0.8552(2) 0.4792(3) 0.63731(14) 0.0704(12) Uani 1 1 d . . .
H72 H 0.8648 0.5029 0.6711 0.085 Uiso 1 1 calc R . .
C73 C 0.79737(19) 0.5014(2) 0.60100(14) 0.0554(9) Uani 1 1 d . . .
H73 H 0.7664 0.5408 0.6097 0.066 Uiso 1 1 calc R . .
C74 C 0.78355(18) 0.4686(2) 0.55310(13) 0.0523(8) Uani 1 1 d . . .
H74 H 0.7430 0.4852 0.5283 0.063 Uiso 1 1 calc R . .
C75 C 0.75844(18) 0.2869(2) 0.67323(14) 0.0579(9) Uani 1 1 d . . .
H75 H 0.7772 0.3435 0.6853 0.070 Uiso 1 1 calc R . .
C76 C 0.79061(19) 0.2316(3) 0.64717(15) 0.0661(11) Uani 1 1 d . . .
H76 H 0.8312 0.2502 0.6407 0.079 Uiso 1 1 calc R . .
C77 C 0.7637(2) 0.1497(3) 0.63068(13) 0.0645(10) Uani 1 1 d . . .
H77 H 0.7862 0.1104 0.6135 0.077 Uiso 1 1 calc R . .
C78 C 0.7046(2) 0.1245(2) 0.63887(14) 0.0623(10) Uani 1 1 d . . .
H78 H 0.6853 0.0683 0.6263 0.075 Uiso 1 1 calc R . .
C79 C 0.67289(17) 0.1788(2) 0.66478(12) 0.0512(8) Uani 1 1 d . . .
H79 H 0.6322 0.1600 0.6710 0.061 Uiso 1 1 calc R . .
C80 C 0.69981(16) 0.2605(2) 0.68176(11) 0.0441(7) Uani 1 1 d . . .
H80 H 0.6776 0.2990 0.6995 0.053 Uiso 1 1 calc R . .
C81A C 0.0881(3) 0.9389(4) 0.6066(3) 0.0368(16) Uiso 0.570(10) 1 d P C -1
H81A H 0.1340 0.9346 0.6074 0.044 Uiso 0.570(10) 1 calc PR C -1
C82A C 0.0402(3) 0.9275(4) 0.5623(3) 0.0447(17) Uiso 0.570(10) 1 d P C -1
H82A H 0.0529 0.9138 0.5322 0.054 Uiso 0.570(10) 1 calc PR C -1
C83A C -0.0257(3) 0.9347(4) 0.5593(3) 0.0405(18) Uiso 0.570(10) 1 d P C -1
H83A H -0.0587 0.9259 0.5273 0.049 Uiso 0.570(10) 1 calc PR C -1
C84A C -0.0461(3) 0.9562(4) 0.6049(3) 0.0354(17) Uiso 0.570(10) 1 d P C -1
H84A H -0.0922 0.9639 0.6031 0.042 Uiso 0.570(10) 1 calc PR C -1
C85A C 0.0027(4) 0.9650(5) 0.6506(3) 0.056(2) Uiso 0.570(10) 1 d P C -1
H85A H -0.0089 0.9764 0.6814 0.067 Uiso 0.570(10) 1 calc PR C -1
C86A C 0.0712(3) 0.9568(5) 0.6510(4) 0.0433(17) Uiso 0.570(10) 1 d P C -1
H86A H 0.1056 0.9638 0.6824 0.052 Uiso 0.570(10) 1 calc PR C -1
C81B C 0.0834(4) 0.9425(6) 0.6249(4) 0.041(2) Uiso 0.430(10) 1 d P C -2
H81B H 0.1282 0.9334 0.6239 0.049 Uiso 0.430(10) 1 calc PR C -2
C82B C 0.0291(5) 0.9300(7) 0.5800(5) 0.062(3) Uiso 0.430(10) 1 d P C -2
H82B H 0.0369 0.9143 0.5482 0.075 Uiso 0.430(10) 1 calc PR C -2
C83B C -0.0362(4) 0.9416(5) 0.5838(4) 0.045(2) Uiso 0.430(10) 1 d P C -2
H83B H -0.0751 0.9335 0.5556 0.054 Uiso 0.430(10) 1 calc PR C -2
C84B C -0.0391(6) 0.9667(7) 0.6336(5) 0.074(3) Uiso 0.430(10) 1 d P C -2
H84B H -0.0825 0.9741 0.6380 0.089 Uiso 0.430(10) 1 calc PR C -2
C85B C 0.0133(6) 0.9810(8) 0.6752(5) 0.079(4) Uiso 0.430(10) 1 d P C -2
H85B H 0.0073 1.0002 0.7069 0.095 Uiso 0.430(10) 1 calc PR C -2
C86B C 0.0707(5) 0.9676(7) 0.6698(5) 0.054(3) Uiso 0.430(10) 1 d P C -2
H86B H 0.1082 0.9756 0.6991 0.065 Uiso 0.430(10) 1 calc PR C -2

loop_
_atom_site_aniso_label
_atom_site_aniso_U_11
_atom_site_aniso_U_22
_atom_site_aniso_U_33
_atom_site_aniso_U_23
_atom_site_aniso_U_13
_atom_site_aniso_U_12
Zr1 0.01778(11) 0.01299(11) 0.01488(11) -0.00017(8) 0.00450(9) 0.00083(9)
S1 0.0197(3) 0.0157(3) 0.0201(3) -0.0026(2) 0.0065(2) -0.0009(2)
S2 0.0218(3) 0.0208(3) 0.0215(3) -0.0034(2) 0.0037(2) 0.0027(2)
S3 0.0216(3) 0.0164(3) 0.0165(3) 0.0003(2) 0.0051(2) -0.0006(2)
S4 0.0197(3) 0.0161(3) 0.0171(3) -0.0013(2) 0.0041(2) 0.0002(2)
O1 0.0235(8) 0.0152(8) 0.0179(8) -0.0002(6) 0.0081(7) -0.0004(7)
O2 0.0216(8) 0.0152(8) 0.0228(8) -0.0008(7) 0.0075(7) 0.0031(7)
O3 0.0201(8) 0.0172(8) 0.0165(8) 0.0003(6) 0.0047(6) 0.0034(6)
O4 0.0200(8) 0.0189(8) 0.0153(8) 0.0009(6) 0.0042(6) -0.0017(7)
C1 0.0158(11) 0.0178(12) 0.0183(11) 0.0007(9) 0.0045(9) -0.0024(9)
C2 0.0181(11) 0.0154(11) 0.0220(12) -0.0018(9) 0.0056(10) -0.0007(9)
C3 0.0210(12) 0.0215(12) 0.0192(12) -0.0018(10) 0.0074(10) -0.0002(10)
C4 0.0195(12) 0.0233(13) 0.0208(12) 0.0029(10) 0.0059(10) -0.0006(10)
C5 0.0247(12) 0.0153(12) 0.0278(13) 0.0013(10) 0.0086(10) 0.0003(10)
C6 0.0186(11) 0.0161(12) 0.0208(12) -0.0010(9) 0.0060(9) 0.0007(9)
C7 0.0322(14) 0.0228(13) 0.0244(13) 0.0045(10) 0.0093(11) 0.0028(11)
C8 0.068(2) 0.0309(16) 0.0244(14) 0.0069(12) 0.0175(14) 0.0033(14)
C9 0.0383(16) 0.0443(18) 0.0450(18) 0.0219(15) 0.0081(14) 0.0058(14)
C10 0.0442(16) 0.0261(14) 0.0328(15) 0.0075(12) 0.0158(13) -0.0001(12)
C11 0.0263(12) 0.0141(12) 0.0241(12) -0.0014(10) 0.0100(10) -0.0027(10)
C12 0.0490(17) 0.0210(13) 0.0306(14) -0.0058(11) 0.0183(13) -0.0064(12)
C13 0.0284(14) 0.0331(15) 0.0243(13) -0.0066(11) 0.0048(11) -0.0037(11)
C14 0.0328(14) 0.0198(13) 0.0283(13) -0.0052(10) 0.0137(11) -0.0015(11)
C15 0.0200(12) 0.0168(12) 0.0293(13) -0.0029(10) 0.0111(10) 0.0017(9)
C16 0.0203(12) 0.0185(12) 0.0316(14) -0.0053(10) 0.0063(10) -0.0016(10)
C17 0.0195(13) 0.0284(15) 0.0467(17) -0.0062(12) 0.0043(12) -0.0003(11)
C18 0.0200(13) 0.0300(15) 0.065(2) -0.0044(14) 0.0108(13) -0.0034(11)
C19 0.0308(15) 0.0292(15) 0.061(2) 0.0030(14) 0.0266(14) -0.0021(12)
C20 0.0272(13) 0.0238(13) 0.0392(15) 0.0003(12) 0.0164(12) 0.0002(11)
C21 0.0265(13) 0.0168(12) 0.0201(12) 0.0010(10) 0.0057(10) 0.0039(10)
C22 0.0254(12) 0.0158(12) 0.0172(11) 0.0038(9) 0.0088(10) 0.0039(10)
C23 0.0276(13) 0.0175(12) 0.0192(12) 0.0019(9) 0.0090(10) 0.0020(10)
C24 0.0346(14) 0.0174(12) 0.0256(13) -0.0001(10) 0.0124(11) 0.0029(11)
C25 0.0287(13) 0.0201(13) 0.0286(13) 0.0023(10) 0.0118(11) 0.0060(10)
C26 0.0256(13) 0.0212(13) 0.0273(13) 0.0034(10) 0.0082(11) 0.0035(10)
C27 0.0315(15) 0.0315(15) 0.0459(17) -0.0061(13) 0.0106(13) 0.0104(12)
C28A 0.066(4) 0.077(5) 0.046(3) 0.009(3) 0.032(3) 0.042(4)
C29A 0.035(3) 0.023(2) 0.063(3) 0.008(2) 0.014(2) 0.011(2)
C30A 0.026(2) 0.027(3) 0.085(4) -0.004(3) 0.019(3) 0.007(2)
C28B 0.036(5) 0.036(5) 0.086(7) -0.016(5) 0.033(5) 0.001(4)
C29B 0.040(5) 0.034(5) 0.050(5) -0.003(4) 0.020(4) 0.013(4)
C30B 0.063(7) 0.067(7) 0.040(5) 0.002(5) 0.007(5) 0.047(6)
C31 0.0300(13) 0.0169(12) 0.0278(13) -0.0044(10) 0.0091(11) -0.0004(10)
C32 0.0354(15) 0.0247(14) 0.0358(15) -0.0099(12) 0.0103(12) -0.0009(12)
C33 0.0371(15) 0.0225(14) 0.0396(16) -0.0056(12) 0.0180(13) -0.0051(12)
C34 0.0289(14) 0.0251(14) 0.0334(15) -0.0029(11) 0.0043(12) 0.0013(11)
C35 0.0185(11) 0.0153(11) 0.0220(12) 0.0021(9) 0.0075(9) -0.0006(9)
C36 0.0207(12) 0.0199(12) 0.0180(11) 0.0014(9) 0.0066(10) -0.0004(9)
C37 0.0268(13) 0.0192(12) 0.0242(13) -0.0001(10) 0.0110(10) 0.0025(10)
C38 0.0267(13) 0.0206(13) 0.0272(13) 0.0044(10) 0.0086(11) 0.0047(10)
C39 0.0237(12) 0.0250(13) 0.0202(12) 0.0056(10) 0.0062(10) 0.0035(10)
C40 0.0188(11) 0.0198(12) 0.0214(12) 0.0023(10) 0.0080(10) -0.0003(9)
C41 0.0475(17) 0.0238(14) 0.0380(16) 0.0086(12) 0.0185(14) 0.0142(13)
C42A 0.045(3) 0.030(3) 0.036(3) 0.002(2) 0.007(3) 0.018(3)
C43A 0.039(3) 0.038(3) 0.039(3) 0.003(2) -0.003(2) 0.022(2)
C44A 0.065(4) 0.021(3) 0.074(4) 0.018(3) 0.039(4) 0.015(3)
C42B 0.032(5) 0.033(5) 0.100(8) 0.012(5) 0.018(5) 0.018(4)
C43B 0.093(8) 0.025(4) 0.039(5) 0.001(3) -0.011(5) 0.026(5)
C44B 0.056(5) 0.018(4) 0.058(5) 0.008(3) 0.010(4) 0.001(3)
C45 0.0217(12) 0.0223(13) 0.0158(11) -0.0003(10) 0.0023(9) 0.0002(10)
C46 0.0325(14) 0.0328(15) 0.0226(13) -0.0022(11) -0.0002(11) 0.0031(12)
C47 0.0263(13) 0.0337(15) 0.0218(13) -0.0056(11) 0.0064(10) -0.0017(11)
C48 0.0281(13) 0.0240(13) 0.0279(14) -0.0035(11) 0.0054(11) -0.0043(11)
C49 0.0208(11) 0.0195(12) 0.0155(11) 0.0004(9) 0.0066(9) -0.0019(9)
C50 0.0186(11) 0.0185(12) 0.0167(11) 0.0001(9) 0.0031(9) 0.0027(9)
C51 0.0232(12) 0.0194(12) 0.0269(13) 0.0001(10) 0.0059(10) -0.0030(10)
C52 0.0191(12) 0.0288(14) 0.0341(14) 0.0009(11) 0.0068(11) -0.0022(11)
C53 0.0240(13) 0.0298(14) 0.0382(15) 0.0004(12) 0.0138(12) 0.0020(11)
C54 0.0243(13) 0.0209(13) 0.0308(14) 0.0011(11) 0.0110(11) 0.0032(10)
C55 0.0200(11) 0.0149(11) 0.0171(11) 0.0012(9) 0.0031(9) 0.0026(9)
C56 0.0182(11) 0.0133(11) 0.0200(12) 0.0021(9) 0.0044(9) 0.0032(9)
C57 0.0197(11) 0.0166(12) 0.0184(11) 0.0003(9) 0.0034(9) 0.0030(9)
C58 0.0257(12) 0.0205(12) 0.0162(11) 0.0002(10) 0.0021(10) 0.0055(10)
C59 0.0275(13) 0.0174(12) 0.0205(12) 0.0046(10) 0.0086(10) 0.0045(10)
C60 0.0224(12) 0.0155(12) 0.0233(12) 0.0016(10) 0.0051(10) -0.0003(9)
C61 0.0388(15) 0.0205(13) 0.0222(13) 0.0042(10) 0.0116(11) -0.0013(11)
C62 0.064(2) 0.048(2) 0.0375(17) 0.0102(15) 0.0210(16) -0.0189(17)
C63 0.120(3) 0.0336(18) 0.058(2) 0.0045(16) 0.066(2) 0.0019(19)
C64 0.067(2) 0.052(2) 0.0459(19) 0.0315(17) 0.0106(17) 0.0037(18)
C65 0.0230(12) 0.0222(13) 0.0196(12) -0.0019(10) 0.0025(10) -0.0040(10)
C66 0.0291(14) 0.0339(15) 0.0239(13) -0.0074(11) 0.0037(11) -0.0078(12)
C67 0.0239(13) 0.0391(16) 0.0236(13) -0.0043(11) 0.0023(11) -0.0046(11)
C68 0.0366(15) 0.0222(14) 0.0321(14) -0.0002(11) 0.0058(12) -0.0085(11)
C69 0.087(3) 0.058(2) 0.057(2) 0.0052(19) 0.040(2) 0.002(2)
C70 0.083(3) 0.064(3) 0.106(4) 0.028(3) 0.064(3) 0.032(2)
C71 0.046(2) 0.098(4) 0.093(3) 0.046(3) 0.005(2) 0.002(2)
C72 0.102(3) 0.060(3) 0.046(2) -0.0004(19) 0.015(2) -0.020(2)
C73 0.072(2) 0.0358(19) 0.063(2) 0.0049(17) 0.027(2) 0.0129(17)
C74 0.054(2) 0.053(2) 0.051(2) 0.0117(17) 0.0166(17) 0.0021(17)
C75 0.064(2) 0.044(2) 0.064(2) -0.0097(17) 0.0166(19) -0.0124(18)
C76 0.059(2) 0.080(3) 0.069(3) -0.003(2) 0.034(2) -0.014(2)
C77 0.083(3) 0.067(3) 0.050(2) -0.0130(19) 0.029(2) 0.009(2)
C78 0.090(3) 0.041(2) 0.057(2) -0.0135(17) 0.022(2) -0.019(2)
C79 0.057(2) 0.055(2) 0.0434(19) 0.0037(16) 0.0165(16) -0.0105(17)
C80 0.054(2) 0.0452(19) 0.0325(16) 0.0008(14) 0.0114(14) 0.0068(16)

loop_
_atom_type_symbol
_atom_type_description
_atom_type_scat_dispersion_real
_atom_type_scat_dispersion_imag
_atom_type_scat_source
C C 0.0033 0.0016 'International Tables Vol C Tables 4.2.6.8 and 6.1.1.4'
H H 0.0000 0.0000 'International Tables Vol C Tables 4.2.6.8 and 6.1.1.4'
O O 0.0106 0.0060 'International Tables Vol C Tables 4.2.6.8 and 6.1.1.4'
S S 0.1246 0.1234 'International Tables Vol C Tables 4.2.6.8 and 6.1.1.4'
Zr Zr -2.9673 0.5597 'International Tables Vol C Tables 4.2.6.8 and 6.1.1.4'

loop_
_geom_angle_atom_site_label_1
_geom_angle_atom_site_label_2
_geom_angle_atom_site_label_3
_geom_angle
O4 Zr1 O2 104.92(6)
O4 Zr1 O3 141.10(6)
O2 Zr1 O3 92.73(6)
O4 Zr1 O1 91.07(6)
O2 Zr1 O1 142.77(6)
O3 Zr1 O1 95.35(6)
O4 Zr1 S4 69.99(4)
O2 Zr1 S4 72.12(4)
O3 Zr1 S4 83.47(4)
O1 Zr1 S4 144.91(4)
O4 Zr1 S2 75.11(4)
O2 Zr1 S2 69.24(4)
O3 Zr1 S2 143.73(4)
O1 Zr1 S2 83.30(4)
S4 Zr1 S2 117.650(18)
O4 Zr1 S1 140.99(4)
O2 Zr1 S1 77.79(4)
O3 Zr1 S1 76.06(4)
O1 Zr1 S1 69.12(4)
S4 Zr1 S1 142.511(17)
S2 Zr1 S1 69.602(17)
O4 Zr1 S3 75.30(4)
O2 Zr1 S3 139.36(5)
O3 Zr1 S3 69.00(4)
O1 Zr1 S3 76.85(4)
S4 Zr1 S3 69.995(16)
S2 Zr1 S3 143.781(18)
S1 Zr1 S3 127.871(17)
C2 S1 C15 102.10(10)
C2 S1 Zr1 91.63(7)
C15 S1 Zr1 111.12(8)
C21 S2 C16 104.29(11)
C21 S2 Zr1 96.05(8)
C16 S2 Zr1 105.45(8)
C36 S3 C49 103.02(10)
C36 S3 Zr1 90.65(8)
C49 S3 Zr1 110.15(7)
C55 S4 C50 105.62(10)
C55 S4 Zr1 96.36(8)
C50 S4 Zr1 105.72(7)
C1 O1 Zr1 131.84(13)
C22 O2 Zr1 137.35(14)
C35 O3 Zr1 130.37(14)
C56 O4 Zr1 137.05(14)
O1 C1 C2 119.5(2)
O1 C1 C6 122.45(19)
C2 C1 C6 118.0(2)
C3 C2 C1 122.4(2)
C3 C2 S1 119.68(17)
C1 C2 S1 117.95(17)
C4 C3 C2 120.3(2)
C4 C3 H3 119.8
C2 C3 H3 119.8
C3 C4 C5 116.7(2)
C3 C4 C7 122.7(2)
C5 C4 C7 120.6(2)
C6 C5 C4 124.9(2)
C6 C5 H5 117.5
C4 C5 H5 117.5
C5 C6 C1 117.1(2)
C5 C6 C11 121.1(2)
C1 C6 C11 121.7(2)
C8 C7 C9 109.4(2)
C8 C7 C10 107.5(2)
C9 C7 C10 108.9(2)
C8 C7 C4 111.5(2)
C9 C7 C4 108.1(2)
C10 C7 C4 111.4(2)
C7 C8 H8A 109.5
C7 C8 H8B 109.5
H8A C8 H8B 109.5
C7 C8 H8C 109.5
H8A C8 H8C 109.5
H8B C8 H8C 109.5
C7 C9 H9A 109.5
C7 C9 H9B 109.5
H9A C9 H9B 109.5
C7 C9 H9C 109.5
H9A C9 H9C 109.5
H9B C9 H9C 109.5
C7 C10 H10A 109.5
C7 C10 H10B 109.5
H10A C10 H10B 109.5
C7 C10 H10C 109.5
H10A C10 H10C 109.5
H10B C10 H10C 109.5
C14 C11 C6 111.28(19)
C14 C11 C12 107.58(19)
C6 C11 C12 112.43(19)
C14 C11 C13 109.7(2)
C6 C11 C13 108.03(19)
C12 C11 C13 107.7(2)
C11 C12 H12A 109.5
C11 C12 H12B 109.5
H12A C12 H12B 109.5
C11 C12 H12C 109.5
H12A C12 H12C 109.5
H12B C12 H12C 109.5
C11 C13 H13A 109.5
C11 C13 H13B 109.5
H13A C13 H13B 109.5
C11 C13 H13C 109.5
H13A C13 H13C 109.5
H13B C13 H13C 109.5
C11 C14 H14A 109.5
C11 C14 H14B 109.5
H14A C14 H14B 109.5
C11 C14 H14C 109.5
H14A C14 H14C 109.5
H14B C14 H14C 109.5
C16 C15 C20 111.6(2)
C16 C15 S1 112.84(16)
C20 C15 S1 112.29(17)
C16 C15 H15 106.5
C20 C15 H15 106.5
S1 C15 H15 106.5
C15 C16 C17 111.9(2)
C15 C16 S2 112.83(16)
C17 C16 S2 111.31(18)
C15 C16 H16 106.8
C17 C16 H16 106.8
S2 C16 H16 106.8
C18 C17 C16 111.7(2)
C18 C17 H17A 109.3
C16 C17 H17A 109.3
C18 C17 H17B 109.3
C16 C17 H17B 109.3
H17A C17 H17B 107.9
C19 C18 C17 110.5(2)
C19 C18 H18A 109.5
C17 C18 H18A 109.5
C19 C18 H18B 109.5
C17 C18 H18B 109.5
H18A C18 H18B 108.1
C18 C19 C20 110.3(2)
C18 C19 H19A 109.6
C20 C19 H19A 109.6
C18 C19 H19B 109.6
C20 C19 H19B 109.6
H19A C19 H19B 108.1
C19 C20 C15 111.2(2)
C19 C20 H20A 109.4
C15 C20 H20A 109.4
C19 C20 H20B 109.4
C15 C20 H20B 109.4
H20A C20 H20B 108.0
C26 C21 C22 121.3(2)
C26 C21 S2 122.30(19)
C22 C21 S2 116.30(17)
O2 C22 C21 119.0(2)
O2 C22 C23 121.5(2)
C21 C22 C23 119.5(2)
C24 C23 C22 116.7(2)
C24 C23 C31 121.9(2)
C22 C23 C31 121.4(2)
C23 C24 C25 124.5(2)
C23 C24 H24 117.7
C25 C24 H24 117.7
C26 C25 C24 117.4(2)
C26 C25 C27 121.6(2)
C24 C25 C27 121.0(2)
C25 C26 C21 120.5(2)
C25 C26 H26 119.7
C21 C26 H26 119.7
C30B C27 C25 113.6(4)
C28A C27 C25 112.5(3)
C28A C27 C30A 112.8(4)
C25 C27 C30A 113.1(3)
C30B C27 C29B 114.9(6)
C25 C27 C29B 113.5(4)
C30B C27 C29A 56.0(5)
C28A C27 C29A 107.7(4)
C25 C27 C29A 106.9(2)
C30A C27 C29A 103.1(3)
C30B C27 C28B 109.2(6)
C25 C27 C28B 104.0(3)
C29B C27 C28B 100.0(5)
C29A C27 C28B 149.0(4)
C27 C28A H28A 109.5
C27 C28A H28B 109.5
C27 C28A H28C 109.5
C27 C29A H29A 109.5
C27 C29A H29B 109.5
C27 C29A H29C 109.5
C27 C30A H30A 109.5
C27 C30A H30B 109.5
C27 C30A H30C 109.5
C27 C28B H28D 109.5
C27 C28B H28E 109.5
H28D C28B H28E 109.5
C27 C28B H28F 109.5
H28D C28B H28F 109.5
H28E C28B H28F 109.5
C27 C29B H29D 109.5
C27 C29B H29E 109.5
H29D C29B H29E 109.5
C27 C29B H29F 109.5
H29D C29B H29F 109.5
H29E C29B H29F 109.5
C27 C30B H30D 109.5
C27 C30B H30E 109.5
H30D C30B H30E 109.5
C27 C30B H30F 109.5
H30D C30B H30F 109.5
H30E C30B H30F 109.5
C23 C31 C34 111.3(2)
C23 C31 C32 112.0(2)
C34 C31 C32 107.4(2)
C23 C31 C33 109.2(2)
C34 C31 C33 109.7(2)
C32 C31 C33 107.1(2)
C31 C32 H32A 109.5
C31 C32 H32B 109.5
H32A C32 H32B 109.5
C31 C32 H32C 109.5
H32A C32 H32C 109.5
H32B C32 H32C 109.5
C31 C33 H33A 109.5
C31 C33 H33B 109.5
H33A C33 H33B 109.5
C31 C33 H33C 109.5
H33A C33 H33C 109.5
H33B C33 H33C 109.5
C31 C34 H34A 109.5
C31 C34 H34B 109.5
H34A C34 H34B 109.5
C31 C34 H34C 109.5
H34A C34 H34C 109.5
H34B C34 H34C 109.5
O3 C35 C36 119.3(2)
O3 C35 C40 122.5(2)
C36 C35 C40 118.2(2)
C37 C36 C35 121.8(2)
C37 C36 S3 119.92(18)
C35 C36 S3 118.24(17)
C38 C37 C36 120.6(2)
C38 C37 H37 119.7
C36 C37 H37 119.7
C37 C38 C39 116.6(2)
C37 C38 C41 122.3(2)
C39 C38 C41 121.1(2)
C40 C39 C38 125.0(2)
C40 C39 H39 117.5
C38 C39 H39 117.5
C39 C40 C35 116.8(2)
C39 C40 C45 120.9(2)
C35 C40 C45 122.1(2)
C43B C41 C42B 117.1(6)
C42A C41 C44A 114.3(4)
C43B C41 C38 116.1(4)
C42A C41 C38 114.8(3)
C42B C41 C38 110.1(4)
C44A C41 C38 108.1(3)
C42A C41 C43A 104.7(3)
C44A C41 C43A 105.8(4)
C38 C41 C43A 108.5(3)
C43B C41 C44B 105.1(5)
C42B C41 C44B 101.7(5)
C38 C41 C44B 104.7(3)
C41 C42A H42A 109.5
C41 C42A H42B 109.5
C41 C42A H42C 109.5
C41 C43A H43A 109.5
C41 C43A H43B 109.5
C41 C43A H43C 109.5
C41 C44A H44A 109.5
C41 C44A H44B 109.5
C41 C44A H44C 109.5
C41 C42B H42D 109.5
C41 C42B H42E 109.5
H42D C42B H42E 109.5
C41 C42B H42F 109.5
H42D C42B H42F 109.5
H42E C42B H42F 109.5
C41 C43B H43D 109.5
C41 C43B H43E 109.5
H43D C43B H43E 109.5
C41 C43B H43F 109.5
H43D C43B H43F 109.5
H43E C43B H43F 109.5
C41 C44B H44D 109.5
C41 C44B H44E 109.5
H44D C44B H44E 109.5
C41 C44B H44F 109.5
H44D C44B H44F 109.5
H44E C44B H44F 109.5
C47 C45 C48 109.1(2)
C47 C45 C46 107.5(2)
C48 C45 C46 107.8(2)
C47 C45 C40 112.27(19)
C48 C45 C40 108.18(18)
C46 C45 C40 111.82(19)
C45 C46 H46A 109.5
C45 C46 H46B 109.5
H46A C46 H46B 109.5
C45 C46 H46C 109.5
H46A C46 H46C 109.5
H46B C46 H46C 109.5
C45 C47 H47A 109.5
C45 C47 H47B 109.5
H47A C47 H47B 109.5
C45 C47 H47C 109.5
H47A C47 H47C 109.5
H47B C47 H47C 109.5
C45 C48 H48A 109.5
C45 C48 H48B 109.5
H48A C48 H48B 109.5
C45 C48 H48C 109.5
H48A C48 H48C 109.5
H48B C48 H48C 109.5
C50 C49 C54 110.52(19)
C50 C49 S3 113.84(15)
C54 C49 S3 112.23(16)
C50 C49 H49 106.6
C54 C49 H49 106.6
S3 C49 H49 106.6
C49 C50 C51 111.01(18)
C49 C50 S4 113.34(15)
C51 C50 S4 111.34(16)
C49 C50 H50 106.9
C51 C50 H50 106.9
S4 C50 H50 106.9
C52 C51 C50 110.92(19)
C52 C51 H51A 109.5
C50 C51 H51A 109.5
C52 C51 H51B 109.5
C50 C51 H51B 109.5
H51A C51 H51B 108.0
C51 C52 C53 110.1(2)
C51 C52 H52A 109.6
C53 C52 H52A 109.6
C51 C52 H52B 109.6
C53 C52 H52B 109.6
H52A C52 H52B 108.2
C52 C53 C54 111.2(2)
C52 C53 H53A 109.4
C54 C53 H53A 109.4
C52 C53 H53B 109.4
C54 C53 H53B 109.4
H53A C53 H53B 108.0
C53 C54 C49 111.8(2)
C53 C54 H54A 109.2
C49 C54 H54A 109.2
C53 C54 H54B 109.2
C49 C54 H54B 109.2
H54A C54 H54B 107.9
C60 C55 C56 121.4(2)
C60 C55 S4 122.06(17)
C56 C55 S4 116.28(17)
O4 C56 C55 119.4(2)
O4 C56 C57 121.7(2)
C55 C56 C57 118.9(2)
C58 C57 C56 117.2(2)
C58 C57 C65 122.3(2)
C56 C57 C65 120.5(2)
C57 C58 C59 124.5(2)
C57 C58 H58 117.8
C59 C58 H58 117.8
C60 C59 C58 117.1(2)
C60 C59 C61 122.6(2)
C58 C59 C61 120.3(2)
C59 C60 C55 120.5(2)
C59 C60 H60 119.8
C55 C60 H60 119.8
C63 C61 C62 108.9(3)
C63 C61 C59 110.3(2)
C62 C61 C59 112.1(2)
C63 C61 C64 109.2(3)
C62 C61 C64 107.3(2)
C59 C61 C64 109.0(2)
C61 C62 H62A 109.5
C61 C62 H62B 109.5
H62A C62 H62B 109.5
C61 C62 H62C 109.5
H62A C62 H62C 109.5
H62B C62 H62C 109.5
C61 C63 H63A 109.5
C61 C63 H63B 109.5
H63A C63 H63B 109.5
C61 C63 H63C 109.5
H63A C63 H63C 109.5
H63B C63 H63C 109.5
C61 C64 H64A 109.5
C61 C64 H64B 109.5
H64A C64 H64B 109.5
C61 C64 H64C 109.5
H64A C64 H64C 109.5
H64B C64 H64C 109.5
C66 C65 C57 111.89(19)
C66 C65 C67 108.4(2)
C57 C65 C67 109.73(19)
C66 C65 C68 107.5(2)
C57 C65 C68 109.21(19)
C67 C65 C68 110.1(2)
C65 C66 H66A 109.5
C65 C66 H66B 109.5
H66A C66 H66B 109.5
C65 C66 H66C 109.5
H66A C66 H66C 109.5
H66B C66 H66C 109.5
C65 C67 H67A 109.5
C65 C67 H67B 109.5
H67A C67 H67B 109.5
C65 C67 H67C 109.5
H67A C67 H67C 109.5
H67B C67 H67C 109.5
C65 C68 H68A 109.5
C65 C68 H68B 109.5
H68A C68 H68B 109.5
C65 C68 H68C 109.5
H68A C68 H68C 109.5
H68B C68 H68C 109.5
C74 C69 C70 120.2(4)
C74 C69 H69 119.9
C70 C69 H69 119.9
C69 C70 C71 120.5(4)
C69 C70 H70 119.8
C71 C70 H70 119.8
C70 C71 C72 118.8(4)
C70 C71 H71 120.6
C72 C71 H71 120.6
C73 C72 C71 118.7(4)
C73 C72 H72 120.6
C71 C72 H72 120.6
C74 C73 C72 121.0(4)
C74 C73 H73 119.5
C72 C73 H73 119.5
C69 C74 C73 120.9(4)
C69 C74 H74 119.6
C73 C74 H74 119.6
C80 C75 C76 120.2(3)
C80 C75 H75 119.9
C76 C75 H75 119.9
C77 C76 C75 119.5(3)
C77 C76 H76 120.3
C75 C76 H76 120.3
C78 C77 C76 119.9(3)
C78 C77 H77 120.1
C76 C77 H77 120.1
C79 C78 C77 120.8(3)
C79 C78 H78 119.6
C77 C78 H78 119.6
C78 C79 C80 119.6(3)
C78 C79 H79 120.2
C80 C79 H79 120.2
C75 C80 C79 120.1(3)
C75 C80 H80 120.0
C79 C80 H80 120.0
C82A C81A C86A 120.4(6)
C82A C81A H81A 119.8
C86A C81A H81A 119.8
C81A C82A C83A 121.8(7)
C81A C82A H82A 119.1
C83A C82A H82A 119.1
C82A C83A C84A 120.0(6)
C82A C83A H83A 120.0
C84A C83A H83A 120.0
C85A C84A C83A 118.2(6)
C85A C84A H84A 120.9
C83A C84A H84A 120.9
C84A C85A C86A 118.8(7)
C84A C85A H85A 120.6
C86A C85A H85A 120.6
C81A C86A C85A 120.7(7)
C81A C86A H86A 119.6
C85A C86A H86A 119.6
C86B C81B C82B 119.7(9)
C86B C81B H81B 120.2
C82B C81B H81B 120.2
C83B C82B C81B 118.0(10)
C83B C82B H82B 121.0
C81B C82B H82B 121.0
C82B C83B C84B 114.0(9)
C82B C83B H83B 123.0
C84B C83B H83B 123.0
C85B C84B C83B 126.7(11)
C85B C84B H84B 116.6
C83B C84B H84B 116.6
C86B C85B C84B 116.5(12)
C86B C85B H85B 121.8
C84B C85B H85B 121.8
C85B C86B C81B 125.0(10)
C85B C86B H86B 117.5
C81B C86B H86B 117.5

loop_
_geom_bond_atom_site_label_1
_geom_bond_atom_site_label_2
_geom_bond_distance
Zr1 O4 2.0238(15)
Zr1 O2 2.0275(15)
Zr1 O3 2.0528(15)
Zr1 O1 2.0574(15)
Zr1 S4 2.8488(6)
Zr1 S2 2.8742(6)
Zr1 S1 2.9398(6)
Zr1 S3 2.9493(6)
S1 C2 1.777(2)
S1 C15 1.836(2)
S2 C21 1.780(2)
S2 C16 1.835(3)
S3 C36 1.771(2)
S3 C49 1.839(2)
S4 C55 1.777(2)
S4 C50 1.829(2)
O1 C1 1.348(3)
O2 C22 1.342(3)
O3 C35 1.349(3)
O4 C56 1.338(3)
C1 C2 1.396(3)
C1 C6 1.423(3)
C2 C3 1.394(3)
C3 C4 1.385(3)
C3 H3 0.9500
C4 C5 1.399(3)
C4 C7 1.532(3)
C5 C6 1.388(3)
C5 H5 0.9500
C6 C11 1.536(3)
C7 C8 1.529(4)
C7 C9 1.531(4)
C7 C10 1.532(4)
C8 H8A 0.9800
C8 H8B 0.9800
C8 H8C 0.9800
C9 H9A 0.9800
C9 H9B 0.9800
C9 H9C 0.9800
C10 H10A 0.9800
C10 H10B 0.9800
C10 H10C 0.9800
C11 C14 1.530(3)
C11 C12 1.536(3)
C11 C13 1.538(3)
C12 H12A 0.9800
C12 H12B 0.9800
C12 H12C 0.9800
C13 H13A 0.9800
C13 H13B 0.9800
C13 H13C 0.9800
C14 H14A 0.9800
C14 H14B 0.9800
C14 H14C 0.9800
C15 C16 1.519(3)
C15 C20 1.527(3)
C15 H15 1.0000
C16 C17 1.533(3)
C16 H16 1.0000
C17 C18 1.522(4)
C17 H17A 0.9900
C17 H17B 0.9900
C18 C19 1.517(4)
C18 H18A 0.9900
C18 H18B 0.9900
C19 C20 1.527(3)
C19 H19A 0.9900
C19 H19B 0.9900
C20 H20A 0.9900
C20 H20B 0.9900
C21 C26 1.390(3)
C21 C22 1.400(3)
C22 C23 1.421(3)
C23 C24 1.391(3)
C23 C31 1.531(3)
C24 C25 1.395(3)
C24 H24 0.9500
C25 C26 1.386(3)
C25 C27 1.532(3)
C26 H26 0.9500
C27 C30B 1.356(8)
C27 C28A 1.446(6)
C27 C30A 1.546(5)
C27 C29B 1.552(9)
C27 C29A 1.619(5)
C27 C28B 1.681(9)
C28A H28A 0.9800
C28A H28B 0.9800
C28A H28C 0.9800
C29A H29A 0.9800
C29A H29B 0.9800
C29A H29C 0.9800
C30A H30A 0.9800
C30A H30B 0.9800
C30A H30C 0.9800
C28B H28D 0.9800
C28B H28E 0.9800
C28B H28F 0.9800
C29B H29D 0.9800
C29B H29E 0.9800
C29B H29F 0.9800
C30B H30D 0.9800
C30B H30E 0.9800
C30B H30F 0.9800
C31 C34 1.533(3)
C31 C32 1.537(3)
C31 C33 1.543(3)
C32 H32A 0.9800
C32 H32B 0.9800
C32 H32C 0.9800
C33 H33A 0.9800
C33 H33B 0.9800
C33 H33C 0.9800
C34 H34A 0.9800
C34 H34B 0.9800
C34 H34C 0.9800
C35 C36 1.400(3)
C35 C40 1.417(3)
C36 C37 1.394(3)
C37 C38 1.381(3)
C37 H37 0.9500
C38 C39 1.393(3)
C38 C41 1.535(3)
C39 C40 1.393(3)
C39 H39 0.9500
C40 C45 1.536(3)
C41 C43B 1.425(8)
C41 C42A 1.456(6)
C41 C42B 1.490(9)
C41 C44A 1.490(6)
C41 C43A 1.639(5)
C41 C44B 1.688(7)
C42A H42A 0.9800
C42A H42B 0.9800
C42A H42C 0.9800
C43A H43A 0.9800
C43A H43B 0.9800
C43A H43C 0.9800
C44A H44A 0.9800
C44A H44B 0.9800
C44A H44C 0.9800
C42B H42D 0.9800
C42B H42E 0.9800
C42B H42F 0.9800
C43B H43D 0.9800
C43B H43E 0.9800
C43B H43F 0.9800
C44B H44D 0.9800
C44B H44E 0.9800
C44B H44F 0.9800
C45 C47 1.527(3)
C45 C48 1.530(3)
C45 C46 1.534(3)
C46 H46A 0.9800
C46 H46B 0.9800
C46 H46C 0.9800
C47 H47A 0.9800
C47 H47B 0.9800
C47 H47C 0.9800
C48 H48A 0.9800
C48 H48B 0.9800
C48 H48C 0.9800
C49 C50 1.524(3)
C49 C54 1.529(3)
C49 H49 1.0000
C50 C51 1.530(3)
C50 H50 1.0000
C51 C52 1.517(3)
C51 H51A 0.9900
C51 H51B 0.9900
C52 C53 1.521(3)
C52 H52A 0.9900
C52 H52B 0.9900
C53 C54 1.525(3)
C53 H53A 0.9900
C53 H53B 0.9900
C54 H54A 0.9900
C54 H54B 0.9900
C55 C60 1.395(3)
C55 C56 1.399(3)
C56 C57 1.417(3)
C57 C58 1.389(3)
C57 C65 1.533(3)
C58 C59 1.397(3)
C58 H58 0.9500
C59 C60 1.386(3)
C59 C61 1.532(3)
C60 H60 0.9500
C61 C63 1.512(4)
C61 C62 1.522(4)
C61 C64 1.535(4)
C62 H62A 0.9800
C62 H62B 0.9800
C62 H62C 0.9800
C63 H63A 0.9800
C63 H63B 0.9800
C63 H63C 0.9800
C64 H64A 0.9800
C64 H64B 0.9800
C64 H64C 0.9800
C65 C66 1.528(3)
C65 C67 1.534(3)
C65 C68 1.536(3)
C66 H66A 0.9800
C66 H66B 0.9800
C66 H66C 0.9800
C67 H67A 0.9800
C67 H67B 0.9800
C67 H67C 0.9800
C68 H68A 0.9800
C68 H68B 0.9800
C68 H68C 0.9800
C69 C74 1.343(5)
C69 C70 1.354(6)
C69 H69 0.9500
C70 C71 1.373(6)
C70 H70 0.9500
C71 C72 1.398(6)
C71 H71 0.9500
C72 C73 1.362(5)
C72 H72 0.9500
C73 C74 1.343(5)
C73 H73 0.9500
C74 H74 0.9500
C75 C80 1.361(5)
C75 C76 1.378(5)
C75 H75 0.9500
C76 C77 1.366(5)
C76 H76 0.9500
C77 C78 1.361(5)
C77 H77 0.9500
C78 C79 1.361(5)
C78 H78 0.9500
C79 C80 1.367(4)
C79 H79 0.9500
C80 H80 0.9500
C81A C82A 1.337(9)
C81A C86A 1.375(9)
C81A H81A 0.9500
C82A C83A 1.353(9)
C82A H82A 0.9500
C83A C84A 1.456(8)
C83A H83A 0.9500
C84A C85A 1.368(10)
C84A H84A 0.9500
C85A C86A 1.426(10)
C85A H85A 0.9500
C86A H86A 0.9500
C81B C86B 1.370(13)
C81B C82B 1.420(13)
C81B H81B 0.9500
C82B C83B 1.402(13)
C82B H82B 0.9500
C83B C84B 1.423(13)
C83B H83B 0.9500
C84B C85B 1.344(16)
C84B H84B 0.9500
C85B C86B 1.259(14)
C85B H85B 0.9500
C86B H86B 0.9500

loop_
_geom_torsion_atom_site_label_1
_geom_torsion_atom_site_label_2
_geom_torsion_atom_site_label_3
_geom_torsion_atom_site_label_4
_geom_torsion
O4 Zr1 S1 C2 86.12(10)
O2 Zr1 S1 C2 -175.18(9)
O3 Zr1 S1 C2 -79.21(8)
O1 Zr1 S1 C2 22.18(9)
S4 Zr1 S1 C2 -138.14(8)
S2 Zr1 S1 C2 112.67(7)
S3 Zr1 S1 C2 -30.57(8)
O4 Zr1 S1 C15 -17.52(11)
O2 Zr1 S1 C15 81.18(9)
O3 Zr1 S1 C15 177.15(9)
O1 Zr1 S1 C15 -81.46(9)
S4 Zr1 S1 C15 118.22(8)
S2 Zr1 S1 C15 9.03(8)
S3 Zr1 S1 C15 -134.21(8)
O4 Zr1 S2 C21 -121.38(9)
O2 Zr1 S2 C21 -8.69(9)
O3 Zr1 S2 C21 55.81(11)
O1 Zr1 S2 C21 145.72(9)
S4 Zr1 S2 C21 -63.99(8)
S1 Zr1 S2 C21 75.55(8)
S3 Zr1 S2 C21 -157.53(8)
O4 Zr1 S2 C16 131.95(9)
O2 Zr1 S2 C16 -115.36(9)
O3 Zr1 S2 C16 -50.86(11)
O1 Zr1 S2 C16 39.05(9)
S4 Zr1 S2 C16 -170.66(8)
S1 Zr1 S2 C16 -31.12(8)
S3 Zr1 S2 C16 95.80(8)
O4 Zr1 S3 C36 -171.14(9)
O2 Zr1 S3 C36 92.94(10)
O3 Zr1 S3 C36 24.59(9)
O1 Zr1 S3 C36 -76.49(9)
S4 Zr1 S3 C36 115.17(8)
S2 Zr1 S3 C36 -135.03(8)
S1 Zr1 S3 C36 -26.70(8)
O4 Zr1 S3 C49 84.72(9)
O2 Zr1 S3 C49 -11.19(11)
O3 Zr1 S3 C49 -79.55(9)
O1 Zr1 S3 C49 179.37(9)
S4 Zr1 S3 C49 11.04(8)
S2 Zr1 S3 C49 120.84(8)
S1 Zr1 S3 C49 -130.83(8)
O4 Zr1 S4 C55 -4.97(9)
O2 Zr1 S4 C55 -118.88(9)
O3 Zr1 S4 C55 146.11(8)
O1 Zr1 S4 C55 56.09(11)
S2 Zr1 S4 C55 -65.00(8)
S1 Zr1 S4 C55 -157.10(7)
S3 Zr1 S4 C55 76.12(7)
O4 Zr1 S4 C50 -113.20(9)
O2 Zr1 S4 C50 132.89(9)
O3 Zr1 S4 C50 37.88(9)
O1 Zr1 S4 C50 -52.14(11)
S2 Zr1 S4 C50 -173.23(8)
S1 Zr1 S4 C50 94.67(8)
S3 Zr1 S4 C50 -32.11(8)
O4 Zr1 O1 C1 -175.89(18)
O2 Zr1 O1 C1 -59.1(2)
O3 Zr1 O1 C1 42.52(18)
S4 Zr1 O1 C1 128.78(16)
S2 Zr1 O1 C1 -101.02(18)
S1 Zr1 O1 C1 -30.33(17)
S3 Zr1 O1 C1 109.48(18)
O4 Zr1 O2 C22 83.3(2)
O3 Zr1 O2 C22 -131.7(2)
O1 Zr1 O2 C22 -29.2(2)
S4 Zr1 O2 C22 146.0(2)
S2 Zr1 O2 C22 15.96(19)
S1 Zr1 O2 C22 -56.6(2)
S3 Zr1 O2 C22 167.97(17)
O4 Zr1 O3 C35 -58.7(2)
O2 Zr1 O3 C35 -176.72(17)
O1 Zr1 O3 C35 39.67(18)
S4 Zr1 O3 C35 -105.06(17)
S2 Zr1 O3 C35 125.62(16)
S1 Zr1 O3 C35 106.58(17)
S3 Zr1 O3 C35 -34.03(16)
O2 Zr1 O4 C56 74.9(2)
O3 Zr1 O4 C56 -39.2(2)
O1 Zr1 O4 C56 -139.1(2)
S4 Zr1 O4 C56 10.72(19)
S2 Zr1 O4 C56 138.2(2)
S1 Zr1 O4 C56 163.85(16)
S3 Zr1 O4 C56 -62.96(19)
Zr1 O1 C1 C2 26.2(3)
Zr1 O1 C1 C6 -154.66(16)
O1 C1 C2 C3 -172.6(2)
C6 C1 C2 C3 8.2(3)
O1 C1 C2 S1 7.9(3)
C6 C1 C2 S1 -171.31(16)
C15 S1 C2 C3 -89.2(2)
Zr1 S1 C2 C3 158.76(18)
C15 S1 C2 C1 90.29(19)
Zr1 S1 C2 C1 -21.73(17)
C1 C2 C3 C4 -2.0(3)
S1 C2 C3 C4 177.49(17)
C2 C3 C4 C5 -3.3(3)
C2 C3 C4 C7 175.1(2)
C3 C4 C5 C6 2.3(4)
C7 C4 C5 C6 -176.0(2)
C4 C5 C6 C1 3.8(3)
C4 C5 C6 C11 -172.3(2)
O1 C1 C6 C5 172.1(2)
C2 C1 C6 C5 -8.8(3)
O1 C1 C6 C11 -11.8(3)
C2 C1 C6 C11 167.3(2)
C3 C4 C7 C8 14.9(3)
C5 C4 C7 C8 -166.9(2)
C3 C4 C7 C9 -105.4(3)
C5 C4 C7 C9 72.9(3)
C3 C4 C7 C10 135.0(2)
C5 C4 C7 C10 -46.7(3)
C5 C6 C11 C14 -120.7(2)
C1 C6 C11 C14 63.3(3)
C5 C6 C11 C12 0.1(3)
C1 C6 C11 C12 -175.9(2)
C5 C6 C11 C13 118.8(2)
C1 C6 C11 C13 -57.2(3)
C2 S1 C15 C16 -76.02(18)
Zr1 S1 C15 C16 20.52(18)
C2 S1 C15 C20 51.21(19)
Zr1 S1 C15 C20 147.76(15)
C20 C15 C16 C17 52.1(3)
S1 C15 C16 C17 179.66(17)
C20 C15 C16 S2 178.55(16)
S1 C15 C16 S2 -53.9(2)
C21 S2 C16 C15 -40.77(19)
Zr1 S2 C16 C15 59.79(17)
C21 S2 C16 C17 86.02(19)
Zr1 S2 C16 C17 -173.42(15)
C15 C16 C17 C18 -53.1(3)
S2 C16 C17 C18 179.59(18)
C16 C17 C18 C19 56.3(3)
C17 C18 C19 C20 -58.5(3)
C18 C19 C20 C15 57.8(3)
C16 C15 C20 C19 -54.7(3)
S1 C15 C20 C19 177.47(18)
C16 S2 C21 C26 -69.4(2)
Zr1 S2 C21 C26 -177.04(19)
C16 S2 C21 C22 113.70(19)
Zr1 S2 C21 C22 6.03(18)
Zr1 O2 C22 C21 -17.1(3)
Zr1 O2 C22 C23 165.16(16)
C26 C21 C22 O2 -175.1(2)
S2 C21 C22 O2 1.9(3)
C26 C21 C22 C23 2.7(3)
S2 C21 C22 C23 179.69(17)
O2 C22 C23 C24 176.8(2)
C21 C22 C23 C24 -0.9(3)
O2 C22 C23 C31 -0.9(3)
C21 C22 C23 C31 -178.7(2)
C22 C23 C24 C25 -0.7(4)
C31 C23 C24 C25 177.0(2)
C23 C24 C25 C26 0.5(4)
C23 C24 C25 C27 -178.5(2)
C24 C25 C26 C21 1.3(4)
C27 C25 C26 C21 -179.7(2)
C22 C21 C26 C25 -2.9(4)
S2 C21 C26 C25 -179.71(19)
C26 C25 C27 C30B -61.2(7)
C24 C25 C27 C30B 117.8(6)
C26 C25 C27 C28A 121.0(4)
C24 C25 C27 C28A -60.0(5)
C26 C25 C27 C30A -8.2(4)
C24 C25 C27 C30A 170.8(3)
C26 C25 C27 C29B 165.1(5)
C24 C25 C27 C29B -15.9(5)
C26 C25 C27 C29A -120.9(3)
C24 C25 C27 C29A 58.0(4)
C26 C25 C27 C28B 57.5(4)
C24 C25 C27 C28B -123.6(4)
C24 C23 C31 C34 128.9(2)
C22 C23 C31 C34 -53.5(3)
C24 C23 C31 C32 8.6(3)
C22 C23 C31 C32 -173.8(2)
C24 C23 C31 C33 -109.8(2)
C22 C23 C31 C33 67.8(3)
Zr1 O3 C35 C36 30.4(3)
Zr1 O3 C35 C40 -150.38(17)
O3 C35 C36 C37 -171.1(2)
C40 C35 C36 C37 9.6(3)
O3 C35 C36 S3 7.3(3)
C40 C35 C36 S3 -171.99(17)
C49 S3 C36 C37 -93.9(2)
Zr1 S3 C36 C37 155.19(18)
C49 S3 C36 C35 87.62(19)
Zr1 S3 C36 C35 -23.25(18)
C35 C36 C37 C38 -1.5(4)
S3 C36 C37 C38 -179.84(18)
C36 C37 C38 C39 -5.3(3)
C36 C37 C38 C41 173.2(2)
C37 C38 C39 C40 4.2(4)
C41 C38 C39 C40 -174.4(2)
C38 C39 C40 C35 3.8(4)
C38 C39 C40 C45 -172.2(2)
O3 C35 C40 C39 170.4(2)
C36 C35 C40 C39 -10.4(3)
O3 C35 C40 C45 -13.7(3)
C36 C35 C40 C45 165.5(2)
C37 C38 C41 C43B -174.8(6)
C39 C38 C41 C43B 3.7(6)
C37 C38 C41 C42A 10.5(5)
C39 C38 C41 C42A -171.0(4)
C37 C38 C41 C42B 49.1(6)
C39 C38 C41 C42B -132.4(5)
C37 C38 C41 C44A -118.4(4)
C39 C38 C41 C44A 60.1(4)
C37 C38 C41 C43A 127.3(3)
C39 C38 C41 C43A -54.2(4)
C37 C38 C41 C44B -59.5(4)
C39 C38 C41 C44B 119.0(4)
C39 C40 C45 C47 -121.2(2)
C35 C40 C45 C47 63.0(3)
C39 C40 C45 C48 118.3(2)
C35 C40 C45 C48 -57.4(3)
C39 C40 C45 C46 -0.3(3)
C35 C40 C45 C46 -176.0(2)
C36 S3 C49 C50 -78.28(18)
Zr1 S3 C49 C50 17.30(18)
C36 S3 C49 C54 48.21(18)
Zr1 S3 C49 C54 143.79(14)
C54 C49 C50 C51 55.2(2)
S3 C49 C50 C51 -177.43(15)
C54 C49 C50 S4 -178.63(15)
S3 C49 C50 S4 -51.3(2)
C55 S4 C50 C49 -42.26(18)
Zr1 S4 C50 C49 59.16(16)
C55 S4 C50 C51 83.73(17)
Zr1 S4 C50 C51 -174.84(14)
C49 C50 C51 C52 -57.7(3)
S4 C50 C51 C52 174.98(16)
C50 C51 C52 C53 57.9(3)
C51 C52 C53 C54 -56.7(3)
C52 C53 C54 C49 55.4(3)
C50 C49 C54 C53 -54.3(3)
S3 C49 C54 C53 177.45(17)
C50 S4 C55 C60 -74.9(2)
Zr1 S4 C55 C60 176.77(18)
C50 S4 C55 C56 110.55(18)
Zr1 S4 C55 C56 2.24(17)
Zr1 O4 C56 C55 -12.8(3)
Zr1 O4 C56 C57 168.82(15)
C60 C55 C56 O4 -171.0(2)
S4 C55 C56 O4 3.6(3)
C60 C55 C56 C57 7.4(3)
S4 C55 C56 C57 -178.00(16)
O4 C56 C57 C58 172.8(2)
C55 C56 C57 C58 -5.6(3)
O4 C56 C57 C65 -6.0(3)
C55 C56 C57 C65 175.6(2)
C56 C57 C58 C59 -0.1(3)
C65 C57 C58 C59 178.6(2)
C57 C58 C59 C60 4.1(3)
C57 C58 C59 C61 -173.8(2)
C58 C59 C60 C55 -2.3(3)
C61 C59 C60 C55 175.5(2)
C56 C55 C60 C59 -3.3(3)
S4 C55 C60 C59 -177.61(17)
C60 C59 C61 C63 116.7(3)
C58 C59 C61 C63 -65.5(3)
C60 C59 C61 C62 -4.7(3)
C58 C59 C61 C62 173.0(2)
C60 C59 C61 C64 -123.3(3)
C58 C59 C61 C64 54.4(3)
C58 C57 C65 C66 5.1(3)
C56 C57 C65 C66 -176.2(2)
C58 C57 C65 C67 -115.2(2)
C56 C57 C65 C67 63.5(3)
C58 C57 C65 C68 124.1(2)
C56 C57 C65 C68 -57.2(3)
C74 C69 C70 C71 0.0(6)
C69 C70 C71 C72 -0.1(6)
C70 C71 C72 C73 0.3(6)
C71 C72 C73 C74 -0.3(6)
C70 C69 C74 C73 -0.1(6)
C72 C73 C74 C69 0.3(6)
C80 C75 C76 C77 -1.0(6)
C75 C76 C77 C78 1.8(6)
C76 C77 C78 C79 -2.1(6)
C77 C78 C79 C80 1.5(6)
C76 C75 C80 C79 0.4(5)
C78 C79 C80 C75 -0.7(5)
C86A C81A C82A C83A 1.3(9)
C81A C82A C83A C84A 0.4(9)
C82A C83A C84A C85A -2.5(8)
C83A C84A C85A C86A 2.7(9)
C82A C81A C86A C85A -1.1(9)
C84A C85A C86A C81A -1.1(10)
C86B C81B C82B C83B -1.8(13)
C81B C82B C83B C84B 1.1(12)
C82B C83B C84B C85B 1.2(14)
C83B C84B C85B C86B -2.8(17)
C84B C85B C86B C81B 2.0(17)
C82B C81B C86B C85B 0.2(15)
